data_1556093
loop_
_publ_author_name
'Williams, P. Andrew'
'Hughes, Colan. E.'
'Buanz, Asma B. M.'
'Gaisford, Simon'
'Harris, Kenneth D. M.'

_publ_section_title
;
 Expanding the Solid-State Landscape of l-Phenylalanine: Discovery of
 Polymorphism and New Hydrate Phases, with Rationalization of
 Hydration/Dehydration Processes
;
_journal_issue 23
_journal_name_full 'The Journal of Physical Chemistry C'
_journal_page_first 12136
_journal_paper_doi 10.1021/jp401547f
_journal_volume 117
_journal_year 2013
_chemical_formula_sum 'C9 H13 N O3'
_chemical_formula_weight 183.21
_space_group_IT_number 4
_space_group_name_Hall 'P 2yb'
_space_group_name_H-M_alt 'P 1 21 1'
_symmetry_cell_setting monoclinic
_symmetry_space_group_name_H-M 'P 1 21 1'
_audit_creation_date 2013-05-09T16:51
_audit_creation_method 'from EXP file using GSAS2CIF'
_audit_update_record ' 2013-05-09T16:51  Initial CIF as created by GSAS2CIF'
_cell_angle_alpha 90.0
_cell_angle_beta 101.1125(14)
_cell_angle_gamma 90.0
_cell_formula_units_Z 4
_cell_length_a 13.0075(4)
_cell_length_b 5.43017(11)
_cell_length_c 13.93996(33)
_cell_volume 966.16(4)
_computing_structure_refinement GSAS
_diffrn_ambient_temperature 294
_diffrn_radiation_polarisn_ratio 0.55
_diffrn_radiation_probe x-ray
_diffrn_radiation_wavelength 1.5406
_exptl_absorpt_correction_T_max 1.00000
_exptl_absorpt_correction_T_min 1.00000
_exptl_absorpt_process_details
;   GSAS Absorption/surface roughness correction: function number 0
 No correction is applied.
;
_pd_block_id 2013-05-09T16:51|PHEBWE1||
_pd_calc_method 'Rietveld Refinement'
_pd_instr_location ' ?'
_pd_meas_2theta_range_inc 0.01707
_pd_meas_2theta_range_max 70.00196
_pd_meas_2theta_range_min 4.0
_pd_meas_number_of_points 3868
_pd_phase_name 'Phenylalanine B'
_pd_proc_2theta_range_inc 0.01707
_pd_proc_2theta_range_max 70.0019
_pd_proc_2theta_range_min 3.99994
_pd_proc_info_datetime 2013-05-09T16:51:24
_pd_proc_info_excluded_regions ' ?'
_pd_proc_ls_background_function
;   GSAS Background function number 1 with 36 terms.
 Shifted Chebyshev function of 1st kind
      1:    7082.59     2:   -7850.81     3:    2875.09     4:   -648.468    
      5:    265.871     6:   -360.289     7:    519.485     8:   -728.414    
      9:    780.255    10:   -546.175    11:    124.786    12:    272.493    
     13:   -386.423    14:    147.015    15:    127.503    16:   -168.683    
     17:    91.7072    18:   -89.7997    19:    56.4826    20:    65.6846    
     21:   -139.685    22:    102.680    23:   -26.6604    24:   -25.4234    
     25:    63.1569    26:   -57.2617    27:    17.9101    28:    39.8438    
     29:   -50.4470    30:    41.8946    31:   -20.1340    32:    11.7058    
     33:    17.3680    34:   -29.0840    35:    37.8374    36:   -8.12097    
;
_pd_proc_ls_peak_cutoff 0.00500
_pd_proc_ls_profile_function
;
 CW Profile function number 3 with  19 terms
 Pseudovoigt profile coefficients as parameterized in
 P. Thompson, D.E. Cox & J.B. Hastings (1987). J. Appl. Cryst.,20,79-83.
 Asymmetry correction of L.W. Finger, D.E. Cox & A. P. Jephcoat (1994).
 J. Appl. Cryst.,27,892-900.
 #1(GU)   =  218.013 #2(GV)   =  -21.660 #3(GW)   =    5.091
 #4(GP)   =    0.000 #5(LX)   =    0.000 #6(LY)   =    2.904
 #7(S/L)  =   0.0190 #8(H/L)  =   0.0245
 #9(trns) =     0.00 #10(shft)=   0.0000
 #11(stec)=     0.00 #12(ptec)=     0.00 #13(sfec)=     0.00
 #14(L11) =    0.081 #15(L22) =    0.060 #16(L33) =    0.068
 #17(L12) =    0.037 #18(L13) =    0.016 #19(L23) =    0.010
 Peak tails are ignored  where the intensity is below 0.0050 times the peak
   Aniso. broadening axis   0.0   0.0   1.0
;
_pd_proc_ls_prof_R_factor 0.0118
_pd_proc_ls_prof_wR_expected 0.0124
_pd_proc_ls_prof_wR_factor 0.0160
_pd_proc_number_of_points 3868
_pd_spec_mounting ' ?'
_refine_ls_goodness_of_fit_all 1.34
_refine_ls_matrix_type full
_refine_ls_number_parameters 181
_refine_ls_number_restraints 150
_refine_ls_R_Fsqd_factor 0.15861
_refine_ls_shift/su_max 0.08
_refine_ls_shift/su_mean 0.00
_reflns_d_resolution_high 1.344
_reflns_d_resolution_low 13.679
_reflns_limit_h_max 9
_reflns_limit_h_min 0
_reflns_limit_k_max 4
_reflns_limit_k_min 0
_reflns_limit_l_max 10
_reflns_limit_l_min -10
_reflns_number_total 492
_cod_data_source_file jp401547f_si_003.cif
_cod_data_source_block PHEBWE1_publ
_cod_original_cell_volume 966.16(6)
_cod_original_sg_symbol_H-M P21
_cod_original_formula_sum 'C9 H13.00 N O3'
_cod_database_code 1556093
_gsas_exptl_extinct_corr_t_min 1.00000
_gsas_exptl_extinct_corr_t_max 1.00000

loop_
_symmetry_equiv_pos_site_id
_symmetry_equiv_pos_as_xyz
1 +x,+y,+z
2 -x,+y+1/2,-z

loop_
_atom_site_type_symbol
_atom_site_label
_atom_site_fract_x
_atom_site_fract_y
_atom_site_fract_z
_atom_site_occupancy
_atom_site_thermal_displace_type
_atom_site_U_iso_or_equiv
_atom_site_symmetry_multiplicity
O O1 0.3528(7) 0.1213(17) 0.63877(23) 1.0 Uiso 0.0671(15) 2
O O2 0.5169(8) 0.0620(20) 0.65024(24) 1.0 Uiso 0.0671(15) 2
C C3 0.4430(5) 0.2040(12) 0.64641(14) 1.0 Uiso 0.0671(15) 2
C C4 0.4635(4) 0.4799(13) 0.65113(16) 1.0 Uiso 0.0671(15) 2
H H5 0.5117(7) 0.5212(17) 0.6074(4) 1.0 Uiso 0.0805(19) 2
N N6 0.3612(8) 0.6105(19) 0.6168(6) 1.0 Uiso 0.0671(15) 2
H H7 0.3075(18) 0.540(15) 0.649(6) 1.0 Uiso 0.0805(19) 2
H H8 0.370(4) 0.786(4) 0.633(7) 1.0 Uiso 0.0805(19) 2
H H9 0.340(5) 0.591(18) 0.5458(13) 1.0 Uiso 0.0805(19) 2
C C10 0.5132(6) 0.5558(16) 0.75576(28) 1.0 Uiso 0.0671(15) 2
H H11 0.5782(5) 0.4627(30) 0.7765(4) 1.0 Uiso 0.0805(19) 2
H H12 0.5299(12) 0.7318(19) 0.7564(7) 1.0 Uiso 0.0805(19) 2
C C13 0.4417(5) 0.5085(12) 0.82739(25) 1.0 Uiso 0.0671(15) 2
C C14 0.4535(5) 0.2966(11) 0.88460(34) 1.0 Uiso 0.0671(15) 2
C C15 0.3889(7) 0.2508(13) 0.95043(29) 1.0 Uiso 0.0671(15) 2
C C16 0.3102(6) 0.4156(20) 0.9612(4) 1.0 Uiso 0.0671(15) 2
C C17 0.2964(6) 0.6274(19) 0.9056(6) 1.0 Uiso 0.0671(15) 2
C C18 0.3619(7) 0.6756(13) 0.8384(4) 1.0 Uiso 0.0671(15) 2
H H19 0.5083(7) 0.1771(15) 0.8785(6) 1.0 Uiso 0.0805(19) 2
H H20 0.3983(11) 0.1006(15) 0.99018(33) 1.0 Uiso 0.0805(19) 2
H H21 0.2649(8) 0.3812(30) 1.0082(6) 1.0 Uiso 0.0805(19) 2
H H22 0.2410(7) 0.7443(25) 0.9131(9) 1.0 Uiso 0.0805(19) 2
H H23 0.3521(11) 0.8261(14) 0.7989(5) 1.0 Uiso 0.0805(19) 2
O O24 -0.0168(8) 0.5976(18) 0.61102(26) 1.0 Uiso 0.0671(15) 2
O O25 0.1504(8) 0.5639(18) 0.62153(27) 1.0 Uiso 0.0671(15) 2
C C26 0.0633(6) 0.4686(10) 0.62439(15) 1.0 Uiso 0.0671(15) 2
C C27 0.0550(5) 0.1946(10) 0.64418(18) 1.0 Uiso 0.0671(15) 2
H H28 -0.0166(5) 0.1390(15) 0.6184(5) 1.0 Uiso 0.0805(19) 2
N N29 0.1283(7) 0.0675(18) 0.5910(6) 1.0 Uiso 0.0671(15) 2
H H30 0.0997(20) 0.072(9) 0.5206(6) 1.0 Uiso 0.0805(19) 2
H H31 0.1963(11) 0.151(6) 0.604(4) 1.0 Uiso 0.0805(19) 2
H H32 0.1371(30) -0.1040(34) 0.6129(35) 1.0 Uiso 0.0805(19) 2
C C33 0.0827(6) 0.1396(11) 0.75400(31) 1.0 Uiso 0.0671(15) 2
H H34 0.0941(11) -0.0377(13) 0.7641(8) 1.0 Uiso 0.0805(19) 2
H H35 0.1466(6) 0.2289(24) 0.78310(32) 1.0 Uiso 0.0805(19) 2
C C36 -0.0065(6) 0.2215(9) 0.80171(27) 1.0 Uiso 0.0671(15) 2
C C37 -0.1018(7) 0.0974(10) 0.78349(31) 1.0 Uiso 0.0671(15) 2
C C38 -0.1834(5) 0.1717(15) 0.8269(5) 1.0 Uiso 0.0671(15) 2
C C39 -0.1715(7) 0.3705(16) 0.8890(5) 1.0 Uiso 0.0671(15) 2
C C40 -0.0780(9) 0.4968(11) 0.9083(4) 1.0 Uiso 0.0671(15) 2
C C41 0.0048(6) 0.4252(13) 0.8656(4) 1.0 Uiso 0.0671(15) 2
H H42 -0.1115(10) -0.0453(10) 0.73962(32) 1.0 Uiso 0.0805(19) 2
H H43 -0.2504(6) 0.0834(22) 0.8131(7) 1.0 Uiso 0.0805(19) 2
H H44 -0.2301(10) 0.4248(23) 0.9187(7) 1.0 Uiso 0.0805(19) 2
H H45 -0.0701(14) 0.6405(12) 0.9517(4) 1.0 Uiso 0.0805(19) 2
H H46 0.0710(7) 0.5168(21) 0.8794(6) 1.0 Uiso 0.0805(19) 2
O O47 0.7690(8) 0.5281(27) 0.6098(11) 1.0 Uiso 0.074(7) 2
H H48 0.739(16) 0.688(15) 0.587(6) 0.5 Uiso 0.089(8) 2
H H49 0.8450(23) 0.55(4) 0.626(4) 1.0 Uiso 0.089(8) 2
O O50 0.3103(9) 0.5127(30) 0.4167(17) 1.0 Uiso 0.064(6) 2
H H51 0.3811(27) 0.524(26) 0.403(6) 1.0 Uiso 0.077(7) 2
H H52 0.280(10) 0.679(13) 0.407(29) 0.5 Uiso 0.077(7) 2
H H53 0.759(15) 0.355(17) 0.590(20) 0.5 Uiso 0.089(8) 2
H H54 0.291(10) 0.338(8) 0.411(21) 0.5 Uiso 0.077(7) 2

loop_
_atom_type_symbol
_atom_type_number_in_cell
_atom_type_scat_dispersion_real
_atom_type_scat_dispersion_imag
_atom_type_scat_Cromer_Mann_a1
_atom_type_scat_Cromer_Mann_a2
_atom_type_scat_Cromer_Mann_a3
_atom_type_scat_Cromer_Mann_a4
_atom_type_scat_Cromer_Mann_b1
_atom_type_scat_Cromer_Mann_b2
_atom_type_scat_Cromer_Mann_b3
_atom_type_scat_Cromer_Mann_b4
_atom_type_scat_Cromer_Mann_c
_atom_type_scat_source
O 12.0 0.000 0.000 3.04850 13.2771 2.28680 5.70110 1.54630 0.32390 0.86700 32.9089 0.25080 International_Tables_Vol_C
C 36.0 0.000 0.000 2.31000 20.8439 1.02000 10.2075 1.58860 0.56870 0.86500 51.6512 0.21560 International_Tables_Vol_C
H 52.0 0.000 0.000 0.49300 10.5109 0.32291 26.1257 0.14019 3.14236 0.04081 57.7997 0.00304 International_Tables_Vol_C
N 4.0 0.000 0.000 12.2126 0.00570 3.13220 9.89330 2.01250 28.9975 1.16630 0.58260 -11.529 International_Tables_Vol_C
